data_7235935
loop_
_publ_author_name
'Tyagi, Adish'
'Kedarnath, G.'
'Wadawale, Amey'
'Jain, Vimal K.'
'Kumar, Mukesh'
'Vishwanadh, B.'

_publ_section_title
;
 Diorganotin(iv) 2-pyridyl and 2-pyrimidyl thiolates: synthesis,
 structures and their utility as molecular precursors for the preparation
 of tin sulfide nanosheets
;
_journal_issue 77
_journal_name_full 'RSC Advances'
_journal_page_first 62882
_journal_paper_doi 10.1039/C5RA09267A
_journal_volume 5
_journal_year 2015
_chemical_formula_sum 'C8 H13 Cl N2 S Sn'
_chemical_formula_weight 323.42
_space_group_crystal_system orthorhombic
_space_group_IT_number 64
_space_group_name_Hall '-C 2ac 2'
_space_group_name_H-M_alt 'C m c e'
_atom_sites_solution_hydrogens geom
_audit_creation_method SHELXL-2014/6
_audit_update_record
;
2015-05-05 deposited with the CCDC.
2015-07-15 downloaded from the CCDC.
;
_cell_angle_alpha 90
_cell_angle_beta 90
_cell_angle_gamma 90
_cell_formula_units_Z 8
_cell_length_a 8.0000(10)
_cell_length_b 20.119(4)
_cell_length_c 16.731(2)
_cell_measurement_reflns_used 25
_cell_measurement_temperature 298(2)
_cell_measurement_theta_max 13.5
_cell_measurement_theta_min 10.0
_cell_volume 2692.9(7)
_computing_cell_refinement WinAFC
_computing_data_collection WinAFC
_computing_data_reduction CrystalStructure
_computing_molecular_graphics 'Ortep-3 for windows'
_computing_publication_material 'WinGX 1.70.01'
_computing_structure_refinement 'SHELXL-2014/6 (Sheldrick, 2014)'
_computing_structure_solution SIR-2011
_diffrn_ambient_temperature 298(2)
_diffrn_measured_fraction_theta_full 0.998
_diffrn_measured_fraction_theta_max 0.950
_diffrn_measurement_device_type 'Rigaku AFC7S'
_diffrn_measurement_method \w-2\q
_diffrn_radiation_type MoK\a
_diffrn_radiation_wavelength 0.71069
_diffrn_reflns_av_R_equivalents 0.0382
_diffrn_reflns_av_unetI/netI 0.1056
_diffrn_reflns_Laue_measured_fraction_full 0.998
_diffrn_reflns_Laue_measured_fraction_max 0.950
_diffrn_reflns_limit_h_max 5
_diffrn_reflns_limit_h_min -9
_diffrn_reflns_limit_k_max 0
_diffrn_reflns_limit_k_min -26
_diffrn_reflns_limit_l_max 21
_diffrn_reflns_limit_l_min -12
_diffrn_reflns_number 2259
_diffrn_reflns_point_group_measured_fraction_full 0.998
_diffrn_reflns_point_group_measured_fraction_max 0.950
_diffrn_reflns_theta_full 25.240
_diffrn_reflns_theta_max 27.462
_diffrn_reflns_theta_min 2.998
_exptl_absorpt_coefficient_mu 2.216
_exptl_absorpt_correction_T_max 0.756
_exptl_absorpt_correction_T_min 0.555
_exptl_absorpt_correction_type psi-scan
_exptl_absorpt_process_details '(North, Phillips & Mathews, 1968)'
_exptl_crystal_colour Colourless
_exptl_crystal_density_diffrn 1.595
_exptl_crystal_description Strip
_exptl_crystal_F_000 1264
_exptl_crystal_size_max 0.200
_exptl_crystal_size_mid 0.100
_exptl_crystal_size_min 0.010
_refine_diff_density_max 0.663
_refine_diff_density_min -0.804
_refine_diff_density_rms 0.152
_refine_ls_extinction_method none
_refine_ls_goodness_of_fit_ref 0.976
_refine_ls_hydrogen_treatment constr
_refine_ls_matrix_type full
_refine_ls_number_parameters 79
_refine_ls_number_reflns 1571
_refine_ls_number_restraints 0
_refine_ls_restrained_S_all 0.976
_refine_ls_R_factor_all 0.1411
_refine_ls_R_factor_gt 0.0546
_refine_ls_shift/su_max 0.000
_refine_ls_shift/su_mean 0.000
_refine_ls_structure_factor_coef Fsqd
_refine_ls_weighting_details 'w=1/[\s^2^(Fo^2^)+(0.0451P)^2^] where P=(Fo^2^+2Fc^2^)/3'
_refine_ls_weighting_scheme calc
_refine_ls_wR_factor_gt 0.1033
_refine_ls_wR_factor_ref 0.1280
_reflns_Friedel_coverage 0.000
_reflns_number_gt 814
_reflns_number_total 1571
_reflns_threshold_expression 'I > 2\s(I)'
_cod_data_source_file c5ra09267a2.cif
_cod_data_source_block shelx
_cod_original_sg_symbol_Hall '-C 2bc 2'
_cod_original_sg_symbol_H-M 'C m c a'
_cod_original_formula_sum 'C8 H13 Cl1 N2 S1 Sn1'
_cod_database_code 7235935
_shelx_space_group_comment
;
The symmetry employed for this shelxl refinement is uniquely defined
by the following loop, which should always be used as a source of
symmetry information in preference to the above space-group names.
They are only intended as comments.
;
_shelx_estimated_absorpt_t_min 0.666
_shelx_estimated_absorpt_t_max 0.978
_shelxl_version_number 2014/6

loop_
_space_group_symop_operation_xyz
'x, y, z'
'-x, -y+1/2, z+1/2'
'x, -y, -z'
'-x+1/2, y, -z+1/2'
'x+1/2, y+1/2, z'
'-x+1/2, -y+1, z+1/2'
'x+1/2, -y+1/2, -z'
'-x+1, y+1/2, -z+1/2'
'-x, -y, -z'
'x, y-1/2, -z-1/2'
'-x, y, z'
'x-1/2, -y, z-1/2'
'-x+1/2, -y+1/2, -z'
'x+1/2, y, -z-1/2'
'-x+1/2, y+1/2, z'
'x, -y+1/2, z-1/2'

loop_
_atom_site_label
_atom_site_type_symbol
_atom_site_fract_x
_atom_site_fract_y
_atom_site_fract_z
_atom_site_U_iso_or_equiv
_atom_site_adp_type
_atom_site_occupancy
_atom_site_site_symmetry_order
_atom_site_calc_flag
_atom_site_refinement_flags_posn
_atom_site_refinement_flags_adp
_atom_site_refinement_flags_occupancy
Sn1 Sn 0.0000 0.37888(4) 0.02745(4) 0.0517(3) Uani 1 2 d S T P
S1 S 0.0000 0.26845(15) -0.03325(15) 0.0634(9) Uani 1 2 d S T P
Cl1 Cl 0.0000 0.43278(16) -0.10293(17) 0.0771(10) Uani 1 2 d S T P
N1 N 0.0000 0.2820(4) 0.1214(5) 0.053(2) Uani 1 2 d S T P
N2 N 0.0000 0.1702(5) 0.0755(6) 0.061(3) Uani 1 2 d S T P
C1 C 0.0000 0.2356(6) 0.0640(6) 0.056(3) Uani 1 2 d S T P
C7 C 0.2454(10) 0.4105(4) 0.0728(5) 0.069(2) Uani 1 1 d . . .
H7A H 0.2475 0.4061 0.1299 0.104 Uiso 1 1 calc R U .
H7B H 0.2647 0.4560 0.0584 0.104 Uiso 1 1 calc R U .
H7C H 0.3311 0.3831 0.0498 0.104 Uiso 1 1 calc R U .
C2 C 0.0000 0.1480(6) 0.1513(8) 0.066(3) Uani 1 2 d S T P
C4 C 0.0000 0.2617(6) 0.1980(7) 0.059(3) Uani 1 2 d S T P
C3 C 0.0000 0.1945(7) 0.2128(7) 0.072(4) Uani 1 2 d S T P
H3 H 0.0000 0.1797 0.2655 0.086 Uiso 1 2 calc R U P
C5 C 0.0000 0.0749(5) 0.1631(7) 0.094(5) Uani 1 2 d S T P
H5A H -0.0716 0.0545 0.1242 0.141 Uiso 0.5 1 calc R U P
H5B H -0.0401 0.0647 0.2158 0.141 Uiso 0.5 1 calc R U P
H5C H 0.1117 0.0581 0.1571 0.141 Uiso 0.5 1 calc R U P
C6 C 0.0000 0.3139(6) 0.2614(6) 0.095(5) Uani 1 2 d S T P
H6A H 0.1126 0.3219 0.2788 0.143 Uiso 0.5 1 calc R U P
H6B H -0.0661 0.2991 0.3059 0.143 Uiso 0.5 1 calc R U P
H6C H -0.0464 0.3542 0.2403 0.143 Uiso 0.5 1 calc R U P

loop_
_atom_site_aniso_label
_atom_site_aniso_U_11
_atom_site_aniso_U_22
_atom_site_aniso_U_33
_atom_site_aniso_U_23
_atom_site_aniso_U_13
_atom_site_aniso_U_12
Sn1 0.0601(6) 0.0486(5) 0.0465(5) -0.0022(4) 0.000 0.000
S1 0.098(3) 0.0546(18) 0.0375(15) -0.0046(15) 0.000 0.000
Cl1 0.101(3) 0.077(2) 0.0533(18) 0.0134(17) 0.000 0.000
N1 0.070(7) 0.042(5) 0.045(5) -0.004(4) 0.000 0.000
N2 0.076(7) 0.049(6) 0.057(6) -0.001(5) 0.000 0.000
C1 0.072(8) 0.050(8) 0.044(6) -0.002(6) 0.000 0.000
C7 0.065(6) 0.066(5) 0.077(6) -0.004(5) -0.006(5) -0.005(5)
C2 0.069(9) 0.060(8) 0.068(9) 0.006(7) 0.000 0.000
C4 0.067(8) 0.066(9) 0.044(7) -0.005(6) 0.000 0.000
C3 0.099(11) 0.069(9) 0.047(7) 0.013(7) 0.000 0.000
C5 0.147(15) 0.039(7) 0.096(10) 0.017(7) 0.000 0.000
C6 0.151(14) 0.092(10) 0.043(7) -0.023(8) 0.000 0.000

loop_
_atom_type_symbol
_atom_type_description
_atom_type_scat_dispersion_real
_atom_type_scat_dispersion_imag
_atom_type_scat_source
C C 0.0033 0.0016 'International Tables Vol C Tables 4.2.6.8 and 6.1.1.4'
H H 0.0000 0.0000 'International Tables Vol C Tables 4.2.6.8 and 6.1.1.4'
N N 0.0061 0.0033 'International Tables Vol C Tables 4.2.6.8 and 6.1.1.4'
S S 0.1246 0.1234 'International Tables Vol C Tables 4.2.6.8 and 6.1.1.4'
Cl Cl 0.1484 0.1585 'International Tables Vol C Tables 4.2.6.8 and 6.1.1.4'
Sn Sn -0.6537 1.4246 'International Tables Vol C Tables 4.2.6.8 and 6.1.1.4'

loop_
_geom_angle_atom_site_label_1
_geom_angle_atom_site_label_2
_geom_angle_atom_site_label_3
_geom_angle
_geom_angle_site_symmetry_1
_geom_angle_site_symmetry_3
C7 Sn1 C7 126.5(4) . 11
C7 Sn1 Cl1 100.4(2) . .
C7 Sn1 Cl1 100.4(2) 11 .
C7 Sn1 S1 114.0(2) . .
C7 Sn1 S1 114.0(2) 11 .
Cl1 Sn1 S1 91.87(10) . .
C7 Sn1 N1 90.5(2) . .
C7 Sn1 N1 90.5(2) 11 .
Cl1 Sn1 N1 155.3(2) . .
S1 Sn1 N1 63.4(2) . .
C1 S1 Sn1 87.6(4) . .
C1 N1 C4 118.2(9) . .
C1 N1 Sn1 95.3(6) . .
C4 N1 Sn1 146.6(8) . .
C1 N2 C2 117.8(10) . .
N2 C1 N1 125.8(10) . .
N2 C1 S1 120.5(9) . .
N1 C1 S1 113.7(8) . .
Sn1 C7 H7A 109.5 . .
Sn1 C7 H7B 109.5 . .
H7A C7 H7B 109.5 . .
Sn1 C7 H7C 109.5 . .
H7A C7 H7C 109.5 . .
H7B C7 H7C 109.5 . .
N2 C2 C3 118.3(11) . .
N2 C2 C5 117.1(11) . .
C3 C2 C5 124.6(12) . .
N1 C4 C3 118.1(10) . .
N1 C4 C6 117.6(11) . .
C3 C4 C6 124.3(11) . .
C4 C3 C2 121.8(11) . .
C4 C3 H3 119.1 . .
C2 C3 H3 119.1 . .
C2 C5 H5A 109.5 . .
C2 C5 H5B 109.5 . .
H5A C5 H5B 109.5 . .
C2 C5 H5C 109.5 . .
H5A C5 H5C 109.5 . .
H5B C5 H5C 109.5 . .
C4 C6 H6A 109.5 . .
C4 C6 H6B 109.5 . .
H6A C6 H6B 109.5 . .
C4 C6 H6C 109.5 . .
H6A C6 H6C 109.5 . .
H6B C6 H6C 109.5 . .

loop_
_geom_bond_atom_site_label_1
_geom_bond_atom_site_label_2
_geom_bond_distance
_geom_bond_site_symmetry_2
Sn1 C7 2.199(8) .
Sn1 C7 2.199(8) 11
Sn1 Cl1 2.436(3) .
Sn1 S1 2.443(3) .
Sn1 N1 2.505(8) .
S1 C1 1.756(11) .
N1 C1 1.340(12) .
N1 C4 1.344(12) .
N2 C1 1.329(13) .
N2 C2 1.344(13) .
C7 H7A 0.9600 .
C7 H7B 0.9600 .
C7 H7C 0.9600 .
C2 C3 1.391(15) .
C2 C5 1.484(15) .
C4 C3 1.375(15) .
C4 C6 1.493(13) .
C3 H3 0.9300 .
C5 H5A 0.9600 .
C5 H5B 0.9600 .
C5 H5C 0.9600 .
C6 H6A 0.9600 .
C6 H6B 0.9600 .
C6 H6C 0.9600 .

loop_
_geom_torsion_atom_site_label_1
_geom_torsion_atom_site_label_2
_geom_torsion_atom_site_label_3
_geom_torsion_atom_site_label_4
_geom_torsion
C2 N2 C1 N1 0.000(1)
C2 N2 C1 S1 180.000(1)
C4 N1 C1 N2 0.000(1)
Sn1 N1 C1 N2 180.000(1)
C4 N1 C1 S1 180.000(1)
Sn1 N1 C1 S1 0.000(1)
Sn1 S1 C1 N2 180.000(1)
Sn1 S1 C1 N1 0.000(1)
C1 N2 C2 C3 0.000(1)
C1 N2 C2 C5 180.000(1)
C1 N1 C4 C3 0.000(2)
Sn1 N1 C4 C3 180.000(2)
C1 N1 C4 C6 180.000(1)
Sn1 N1 C4 C6 0.000(2)
N1 C4 C3 C2 0.000(2)
C6 C4 C3 C2 180.000(2)
N2 C2 C3 C4 0.000(2)
C5 C2 C3 C4 180.000(1)
